data_7131575
loop_
_publ_author_name
'Mo, Nan-Nan'
'Miao, Yu-Hang'
'Xiao, Xiao'
'Hua, Yuan-Zhao'
'Wang, Min-Can'
'Huang, Lihua'
'Mei, Guang-Jian'

_publ_section_title
;
 Catalytic asymmetric <i>de novo</i> construction of 4-pyrrolin-2-ones
 <i>via</i> intermolecular formal [3+2] cycloaddition of azoalkenes with
 azlactones.
;
_journal_issue 39
_journal_name_full 'Chemical communications (Cambridge, England)'
_journal_page_first 5902
_journal_page_last 5905
_journal_paper_doi 10.1039/d3cc01194a
_journal_volume 59
_journal_year 2023
_chemical_absolute_configuration ad
_chemical_formula_moiety 'C20 H23 N3 O8'
_chemical_formula_sum 'C20 H23 N3 O8'
_chemical_formula_weight 433.41
_space_group_crystal_system monoclinic
_space_group_IT_number 5
_space_group_name_Hall 'C 2y'
_space_group_name_H-M_alt 'C 1 2 1'
_atom_sites_solution_hydrogens mixed
_atom_sites_solution_primary iterative
_audit_creation_date 2023-02-28
_audit_creation_method
;
Olex2 1.2
(compiled 2018.05.29 svn.r3508 for OlexSys, GUI svn.r5506)
;
_audit_update_record
;
2023-03-07 deposited with the CCDC.	2023-04-19 downloaded from the CCDC.
;
_cell_angle_alpha 90
_cell_angle_beta 107.027(3)
_cell_angle_gamma 90
_cell_formula_units_Z 4
_cell_length_a 21.0745(7)
_cell_length_b 12.0391(4)
_cell_length_c 9.3014(3)
_cell_measurement_reflns_used 4651
_cell_measurement_temperature 293(2)
_cell_measurement_theta_max 70.4080
_cell_measurement_theta_min 4.2740
_cell_volume 2256.49(13)
_computing_cell_refinement 'CrysAlisPro 1.171.40.53 (Rigaku OD, 2019)'
_computing_data_collection 'CrysAlisPro 1.171.40.53 (Rigaku OD, 2019)'
_computing_data_reduction 'CrysAlisPro 1.171.40.53 (Rigaku OD, 2019)'
_computing_molecular_graphics 'Olex2 (Dolomanov et al., 2009)'
_computing_publication_material 'Olex2 (Dolomanov et al., 2009)'
_computing_structure_refinement 'ShelXL (Sheldrick, 2015)'
_computing_structure_solution
;
Superflip (Palatinus & Chapuis, 2007;Palatinus & van der Lee, 2008;
Palatinus et al., 2012)
;
_diffrn_ambient_temperature 293(2)
_diffrn_detector 'CCD plate'
_diffrn_detector_area_resol_mean 16.2312
_diffrn_detector_type Eos
_diffrn_measured_fraction_theta_full 1.000
_diffrn_measured_fraction_theta_max 0.991
_diffrn_measurement_details
;
List of Runs (angles in degrees, time in seconds):

  # Type    Start    End  Width  t~exp~   \w     \q     \k     \f   Frames
#--------------------------------------------------------------------------
  1  \w    -16.00  16.00   1.00    1.00    --    0.00 -57.00-180.00   32
  2  \w   -106.00 -80.00   1.00    3.00    --  -33.50 -19.00 -90.00   26
  3  \w    -31.00  10.00   1.00    3.00    --  -33.50  37.00 -90.00   41
  4  \w    -59.00 -25.00   1.00    3.00    --  -33.50 -19.00 -90.00   34
  5  \w    -71.00 -45.00   1.00    3.00    --  -33.50 178.00-120.00   26
  6  \w   -108.00 -82.00   1.00    3.00    --  -33.50 178.00-120.00   26
  7  \w     59.00  91.00   1.00    3.00    --   36.47 178.00-120.00   32
  8  \w     59.00 110.00   1.00    3.00    --   36.47 178.00-150.00   51
  9  \w     33.00  74.00   1.00    3.00    --   36.47  57.00  30.00   41
 10  \w     -3.00  22.00   1.00    3.00    --   36.47 100.00-136.80   25
 11  \w      9.00  49.00   1.00    3.00    --   36.47  77.00  30.00   40
 12  \w     21.00  47.00   1.00    3.00    --   36.47  37.00  30.00   26
 13  \w     12.00  47.00   1.00    3.00    --   36.47  77.00 -30.00   35
 14  \w     57.00 107.00   1.00    3.00    --   36.47 178.00   0.00   50
 15  \w     29.00  68.00   1.00    3.00    --   36.47  57.00 -60.00   39
 16  \w     49.00  94.00   1.00    3.00    --   36.47  57.00 120.00   45
 17  \w     54.00 105.00   1.00    3.00    --   36.47  77.00  30.00   51
 18  \w     -3.00  23.00   1.00    3.00    --   36.47 -99.00  30.00   26
 19  \w     80.00 105.00   1.00    3.00    --   36.47  57.00 -60.00   25
 20  \w     23.00  77.00   1.00    3.00    --   36.47 -99.00-180.00   54
 21  \w      1.00  40.00   1.00    3.00    --   36.47  19.00 -60.00   39
 22  \w     50.00  76.00   1.00    3.00    --   36.47  57.00  60.00   26
 23  \w     20.00  46.00   1.00    3.00    --   36.47  77.00 -60.00   26
 24  \w      1.00  27.00   1.00    3.00    --   36.47  95.00 -61.91   26
 25  \w     -8.00  17.00   1.00    3.00    --   36.47 106.00  93.56   25
 26  \w      0.00  76.00   1.00    3.00    --   36.47  19.00  60.00   76
 27  \w     68.00 104.00   1.00    3.00    --   36.47  57.00 -90.00   36
 28  \w     40.00  66.00   1.00    3.00    --   36.47  57.00-180.00   26
 29  \w     18.00  46.00   1.00    3.00    --   36.47  57.00  60.00   28
 30  \w     80.00 160.00   1.00   13.00    --  108.00  77.00-180.00   80
 31  \w     82.00 108.00   1.00   13.00    --  108.00  30.00  30.00   26
 32  \w     79.00 105.00   1.00   13.00    --  108.00  77.00   0.00   26
 33  \w     82.00 110.00   1.00   13.00    --  108.00  30.00  60.00   28
 34  \w     84.00 110.00   1.00   13.00    --  108.00  30.00  90.00   26
 35  \w    117.00 176.00   1.00   13.00    --  108.00  77.00  60.00   59
 36  \w     79.00 106.00   1.00   13.00    --  108.00  77.00  60.00   27
 37  \w     37.00 108.00   1.00   13.00    --  108.00-111.00  90.00   71
 38  \w     88.00 114.00   1.00   13.00    --  108.00  45.00  90.00   26
 39  \w    137.00 163.00   1.00   13.00    --  108.00  61.00   0.00   26
 40  \w    144.00 170.00   1.00   13.00    --  108.00  77.00  90.00   26
 41  \w     79.00 105.00   1.00   13.00    --  108.00  77.00  90.00   26
 42  \w     82.00 108.00   1.00   13.00    --  108.00  30.00 150.00   26
 43  \w    110.00 176.00   1.00   13.00    --  108.00  77.00 150.00   66
 44  \w     79.00 105.00   1.00   13.00    --  108.00  77.00 150.00   26
 45  \w    111.00 176.00   1.00   13.00    --  108.00  77.00  30.00   65
 46  \w     41.00 121.00   1.00   13.00    --  108.00 -61.00  60.00   80
 47  \w     88.00 114.00   1.00   13.00    --  108.00  45.00  60.00   26
 48  \w     79.00 105.00   1.00   13.00    --  108.00  77.00  30.00   26
 49  \w     88.00 114.00   1.00   13.00    --  108.00  61.00  60.00   26
 50  \w     79.00 105.00   1.00   13.00    --  108.00  77.00 120.00   26
 51  \w     88.00 114.00   1.00   13.00    --  108.00  45.00 120.00   26
 52  \w     80.00 155.00   1.00   13.00    --  108.00  77.00 -60.00   75
 53  \w     88.00 119.00   1.00   13.00    --  108.00  61.00  30.00   31
 54  \w     84.00 169.00   1.00   13.00    --  108.00  30.00 120.00   85
 55  \w     88.00 114.00   1.00   13.00    --  108.00  61.00 120.00   26
 56  \w     91.00 117.00   1.00   13.00    --  108.00  61.00 -30.00   26
 57  \w     93.00 144.00   1.00   13.00    --  108.00  45.00 -30.00   51
 58  \w     84.00 110.00   1.00   13.00    --  108.00  30.00   0.00   26
 59  \w     88.00 114.00   1.00   13.00    --  108.00  61.00  90.00   26
 60  \w     79.00 104.00   1.00   13.00    --  108.00  77.00 -30.00   25
 61  \w     88.00 114.00   1.00   13.00    --  108.00  61.00   0.00   26
 62  \w     70.00 109.00   1.00   13.00    --  108.00 -94.00 150.00   39
;
_diffrn_measurement_device 'four-circle diffractometer'
_diffrn_measurement_device_type 'Xcalibur, Eos, Gemini'
_diffrn_measurement_method '\w scans'
_diffrn_orient_matrix_type 'CrysAlisPro convention (1999,Acta A55,543-557)'
_diffrn_orient_matrix_UB_11 -0.0478029582
_diffrn_orient_matrix_UB_12 -0.0061207369
_diffrn_orient_matrix_UB_13 -0.1607290851
_diffrn_orient_matrix_UB_21 0.0595205248
_diffrn_orient_matrix_UB_22 -0.0142437450
_diffrn_orient_matrix_UB_23 -0.0628819169
_diffrn_orient_matrix_UB_31 -0.0043670009
_diffrn_orient_matrix_UB_32 -0.1269871787
_diffrn_orient_matrix_UB_33 0.0147813204
_diffrn_radiation_monochromator graphite
_diffrn_radiation_probe x-ray
_diffrn_radiation_type CuK\a
_diffrn_radiation_wavelength 1.54184
_diffrn_reflns_av_R_equivalents 0.0254
_diffrn_reflns_av_unetI/netI 0.0241
_diffrn_reflns_Laue_measured_fraction_full 1.000
_diffrn_reflns_Laue_measured_fraction_max 0.991
_diffrn_reflns_limit_h_max 24
_diffrn_reflns_limit_h_min -25
_diffrn_reflns_limit_k_max 12
_diffrn_reflns_limit_k_min -14
_diffrn_reflns_limit_l_max 11
_diffrn_reflns_limit_l_min -11
_diffrn_reflns_number 11094
_diffrn_reflns_point_group_measured_fraction_full 0.889
_diffrn_reflns_point_group_measured_fraction_max 0.871
_diffrn_reflns_theta_full 67.684
_diffrn_reflns_theta_max 70.853
_diffrn_reflns_theta_min 4.278
_diffrn_source 'fine-focus sealed X-ray tube'
_diffrn_source_type 'Enhance (Cu) X-ray Source'
_exptl_absorpt_coefficient_mu 0.845
_exptl_absorpt_correction_T_max 1.00000
_exptl_absorpt_correction_T_min 0.85089
_exptl_absorpt_correction_type multi-scan
_exptl_absorpt_process_details
;
CrysAlisPro 1.171.40.53 (Rigaku Oxford Diffraction, 2019)
Empirical absorption correction using spherical harmonics,
 implemented in SCALE3 ABSPACK scaling algorithm.
;
_exptl_crystal_colour colourless
_exptl_crystal_colour_primary colourless
_exptl_crystal_density_diffrn 1.276
_exptl_crystal_description block
_exptl_crystal_F_000 912
_exptl_crystal_size_max 0.17
_exptl_crystal_size_mid 0.14
_exptl_crystal_size_min 0.1
_refine_diff_density_max 0.200
_refine_diff_density_min -0.153
_refine_diff_density_rms 0.031
_refine_ls_abs_structure_details
;
 Flack x determined using 1284 quotients [(I+)-(I-)]/[(I+)+(I-)]
 (Parsons, Flack and Wagner, Acta Cryst. B69 (2013) 249-259).
;
_refine_ls_abs_structure_Flack 0.14(11)
_refine_ls_extinction_method none
_refine_ls_goodness_of_fit_ref 1.037
_refine_ls_hydrogen_treatment mixed
_refine_ls_matrix_type full
_refine_ls_number_parameters 288
_refine_ls_number_reflns 3802
_refine_ls_number_restraints 5
_refine_ls_restrained_S_all 1.048
_refine_ls_R_factor_all 0.0439
_refine_ls_R_factor_gt 0.0403
_refine_ls_shift/su_max 0.000
_refine_ls_shift/su_mean 0.000
_refine_ls_structure_factor_coef Fsqd
_refine_ls_weighting_details 'w=1/[\s^2^(Fo^2^)+(0.0693P)^2^+0.2933P] where P=(Fo^2^+2Fc^2^)/3'
_refine_ls_weighting_scheme calc
_refine_ls_wR_factor_gt 0.1102
_refine_ls_wR_factor_ref 0.1161
_reflns_Friedel_coverage 0.674
_reflns_Friedel_fraction_full 0.766
_reflns_Friedel_fraction_max 0.739
_reflns_number_gt 3483
_reflns_number_total 3802
_reflns_threshold_expression 'I > 2\s(I)'
_cod_data_source_file d3cc01194a2.cif
_cod_data_source_block 20230221a
_cod_depositor_comments 'Adding full bibliography for 7131575.cif.'
_cod_original_cell_volume 2256.50(14)
_cod_database_code 7131575
_shelx_shelxl_version_number 2014/7
_chemical_oxdiff_formula C30H3N2O2
_chemical_oxdiff_usercomment r
_shelx_space_group_comment
;
The symmetry employed for this shelxl refinement is uniquely defined
by the following loop, which should always be used as a source of
symmetry information in preference to the above space-group names.
They are only intended as comments.
;
_shelx_estimated_absorpt_t_max 0.920
_shelx_estimated_absorpt_t_min 0.870
_reflns_odcompleteness_completeness 100.00
_reflns_odcompleteness_iscentric 1
_reflns_odcompleteness_theta 66.97
_olex2_refinement_description
;
1. Fixed Uiso
 At 1.2 times of:
  All C(H) groups, All C(H,H) groups
 At 1.5 times of:
  All C(H,H,H) groups
2. Restrained distances
 N3-H3
 0.87 with sigma of 0.02
 C7A-C6
 1.54 with sigma of 0.02
 C14-C15
 1.6 with sigma of 0.02
 C19-C20
 1.6 with sigma of 0.02
3. Uiso/Uaniso restraints and constraints
Uanis(C12) = Uanis(C12A)
Uanis(C11) = Uanis(C11A)
Uanis(C10) = Uanis(C10A)
Uanis(C9) = Uanis(C9A)
Uanis(C8) = Uanis(C8A)
Uanis(C7) = Uanis(C7A)
4. Others
 Sof(C12A)=Sof(H12A)=Sof(C11A)=Sof(H11A)=Sof(C10A)=Sof(H10A)=Sof(C9A)=Sof(H9A)=
 Sof(C8A)=Sof(H8A)=1-FVAR(1)
 Sof(C12)=Sof(H12)=Sof(C11)=Sof(H11)=Sof(C10)=Sof(H10)=Sof(C9)=Sof(H9)=Sof(C8)=
 Sof(H8)=FVAR(1)
 Sof(C7A)=1-FVAR(2)
 Sof(C7)=FVAR(2)
5.a Secondary CH2 refined with riding coordinates:
 C14(H14A,H14B), C19(H19A,H19B)
5.b Aromatic/amide H refined with riding coordinates:
 C12(H12), C11(H11), C10(H10), C9(H9), C8(H8), C12A(H12A), C11A(H11A),
 C10A(H10A), C9A(H9A), C8A(H8A)
5.c Fitted hexagon refined as free rotating group:
 C12(C11,C10,C9,C8,C7), C7A(C12A,C11A,C10A,C9A,C8A)
5.d Idealised Me refined as rotating group:
 C5(H5A,H5B,H5C), C15(H15A,H15B,H15C), C17(H17A,H17B,H17C), C20(H20A,H20B,H20C)
;
_olex2_submission_special_instructions 'No special instructions were received'
_oxdiff_exptl_absorpt_empirical_details
;
Empirical correction (ABSPACK) includes:
- Absorption correction using spherical harmonics
- Frame scaling
;
_oxdiff_exptl_absorpt_empirical_full_max 1.278
_oxdiff_exptl_absorpt_empirical_full_min 0.888

loop_
_space_group_symop_operation_xyz
'x, y, z'
'-x, y, -z'
'x+1/2, y+1/2, z'
'-x+1/2, y+1/2, -z'

loop_
_atom_site_label
_atom_site_type_symbol
_atom_site_fract_x
_atom_site_fract_y
_atom_site_fract_z
_atom_site_U_iso_or_equiv
_atom_site_adp_type
_atom_site_occupancy
_atom_site_site_symmetry_order
_atom_site_calc_flag
_atom_site_refinement_flags_posn
_atom_site_refinement_flags_adp
_atom_site_refinement_flags_occupancy
_atom_site_disorder_assembly
_atom_site_disorder_group
C1 C 0.74115(15) 0.2363(3) 0.2336(3) 0.0548(7) Uani 1 1 d . . . . .
C2 C 0.70638(13) 0.1646(2) 0.0938(3) 0.0503(6) Uani 1 1 d . . . . .
C3 C 0.75822(13) 0.1631(2) 0.0105(3) 0.0479(6) Uani 1 1 d . . . . .
C4 C 0.81282(13) 0.2190(3) 0.0877(3) 0.0503(6) Uani 1 1 d . . . . .
C5 C 0.87637(15) 0.2435(3) 0.0562(4) 0.0683(9) Uani 1 1 d . . . . .
H5A H 0.8788 0.2018 -0.0301 0.102 Uiso 1 1 calc GR . . . .
H5B H 0.9127 0.2230 0.1416 0.102 Uiso 1 1 calc GR . . . .
H5C H 0.8788 0.3214 0.0367 0.102 Uiso 1 1 calc GR . . . .
C6 C 0.63847(14) 0.3217(3) -0.0219(3) 0.0559(7) Uani 1 1 d D . . . .
C12 C 0.57632(19) 0.4695(4) -0.1913(7) 0.0844(17) Uani 0.662(5) 1 d . . P A 1
H12 H 0.6158 0.5095 -0.1653 0.101 Uiso 0.662(5) 1 calc R . P A 1
C11 C 0.5199(2) 0.5138(4) -0.2929(6) 0.112(3) Uani 0.662(5) 1 d G . P A 1
H11 H 0.5216 0.5834 -0.3348 0.134 Uiso 0.662(5) 1 calc R . P A 1
C10 C 0.4609(2) 0.4539(5) -0.3318(6) 0.101(2) Uani 0.662(5) 1 d G . P A 1
H10 H 0.4232 0.4836 -0.3998 0.122 Uiso 0.662(5) 1 calc R . P A 1
C9 C 0.4583(2) 0.3498(5) -0.2692(7) 0.119(3) Uani 0.662(5) 1 d G . P A 1
H9 H 0.4189 0.3098 -0.2952 0.143 Uiso 0.662(5) 1 calc R . P A 1
C8 C 0.5147(3) 0.3056(4) -0.1676(7) 0.082(2) Uani 0.662(5) 1 d G . P A 1
H8 H 0.5130 0.2359 -0.1257 0.099 Uiso 0.662(5) 1 calc R . P A 1
C7 C 0.5737(2) 0.3654(4) -0.1287(6) 0.0640(11) Uani 0.70(3) 1 d G . P A 1
C13 C 0.69271(15) 0.0488(3) 0.1465(3) 0.0560(7) Uani 1 1 d . . . . .
C14 C 0.7425(2) -0.1052(3) 0.2912(4) 0.0764(10) Uani 1 1 d D . . . .
H14A H 0.7205 -0.1541 0.2088 0.092 Uiso 1 1 calc R . . . .
H14B H 0.7167 -0.1036 0.3622 0.092 Uiso 1 1 calc R . . . .
C15 C 0.8107(2) -0.1459(4) 0.3662(4) 0.0823(11) Uani 1 1 d D . . . .
H15A H 0.8320 -0.0970 0.4476 0.123 Uiso 1 1 calc GR . . . .
H15B H 0.8356 -0.1476 0.2949 0.123 Uiso 1 1 calc GR . . . .
H15C H 0.8085 -0.2193 0.4047 0.123 Uiso 1 1 calc GR . . . .
C16 C 0.74410(14) 0.1035(2) -0.1324(3) 0.0504(6) Uani 1 1 d . . . . .
C17 C 0.7768(3) 0.0627(4) -0.3483(4) 0.0829(12) Uani 1 1 d . . . . .
H17A H 0.7853 -0.0152 -0.3298 0.124 Uiso 1 1 calc GR . . . .
H17B H 0.8057 0.0915 -0.4021 0.124 Uiso 1 1 calc GR . . . .
H17C H 0.7315 0.0733 -0.4071 0.124 Uiso 1 1 calc GR . . . .
C18 C 0.88268(14) 0.3020(3) 0.4516(3) 0.0543(7) Uani 1 1 d . . . . .
C19 C 0.9563(2) 0.3720(5) 0.6758(4) 0.0877(13) Uani 1 1 d D . . . .
H19A H 0.9891 0.3169 0.6702 0.105 Uiso 1 1 calc R . . . .
H19B H 0.9323 0.3446 0.7430 0.105 Uiso 1 1 calc R . . . .
C20 C 0.9894(2) 0.4791(5) 0.7326(6) 0.112(2) Uani 1 1 d D . . . .
H20A H 1.0201 0.4682 0.8305 0.169 Uiso 1 1 calc GR . . . .
H20B H 0.9566 0.5327 0.7388 0.169 Uiso 1 1 calc GR . . . .
H20C H 1.0128 0.5056 0.6650 0.169 Uiso 1 1 calc GR . . . .
N1 N 0.80362(12) 0.2588(2) 0.2212(3) 0.0559(6) Uani 1 1 d . . . . .
N2 N 0.84558(14) 0.3350(2) 0.3126(3) 0.0631(7) Uani 1 1 d . . . . .
H2 H 0.835(2) 0.405(5) 0.299(5) 0.090(14) Uiso 1 1 d . . . . .
N3 N 0.64342(12) 0.2128(2) 0.0110(3) 0.0569(6) Uani 1 1 d D . . . .
H3 H 0.6114(14) 0.170(3) -0.028(4) 0.056(9) Uiso 1 1 d D . . . .
O1 O 0.71990(13) 0.2634(2) 0.3338(3) 0.0735(7) Uani 1 1 d . . . . .
O2 O 0.68545(11) 0.3846(2) 0.0263(3) 0.0683(6) Uani 1 1 d . . . . .
O3 O 0.63894(12) 0.0069(2) 0.1103(3) 0.0803(7) Uani 1 1 d . . . . .
O4 O 0.74753(11) 0.0058(2) 0.2349(3) 0.0645(6) Uani 1 1 d . . . . .
O5 O 0.69528(11) 0.0472(2) -0.1796(2) 0.0618(5) Uani 1 1 d . . . . .
O6 O 0.78880(12) 0.1209(2) -0.2058(2) 0.0658(6) Uani 1 1 d . . . . .
O7 O 0.89112(14) 0.2083(2) 0.4951(3) 0.0797(7) Uani 1 1 d . . . . .
O8 O 0.91097(11) 0.3920(2) 0.5280(2) 0.0676(6) Uani 1 1 d . . . . .
C7A C 0.5721(5) 0.3559(9) -0.1063(16) 0.0640(11) Uani 0.30(3) 1 d D . P A 2
C12A C 0.5545(4) 0.4656(8) -0.0920(13) 0.0844(17) Uani 0.338(5) 1 d G . P A 2
H12A H 0.5846 0.5137 -0.0288 0.101 Uiso 0.338(5) 1 calc R . P A 2
C11A C 0.4918(5) 0.5036(8) -0.1720(14) 0.112(3) Uani 0.338(5) 1 d G . P A 2
H11A H 0.4800 0.5771 -0.1623 0.134 Uiso 0.338(5) 1 calc R . P A 2
C10A C 0.4467(4) 0.4318(11) -0.2664(13) 0.101(2) Uani 0.338(5) 1 d G . P A 2
H10A H 0.4048 0.4572 -0.3199 0.122 Uiso 0.338(5) 1 calc R . P A 2
C9A C 0.4643(6) 0.3220(10) -0.2808(14) 0.119(3) Uani 0.338(5) 1 d G . P A 2
H9A H 0.4342 0.2739 -0.3439 0.143 Uiso 0.338(5) 1 calc R . P A 2
C8A C 0.5270(7) 0.2840(8) -0.2007(18) 0.082(2) Uani 0.338(5) 1 d G . P A 2
H8A H 0.5388 0.2106 -0.2104 0.099 Uiso 0.338(5) 1 calc R . P A 2

loop_
_atom_site_aniso_label
_atom_site_aniso_U_11
_atom_site_aniso_U_22
_atom_site_aniso_U_33
_atom_site_aniso_U_23
_atom_site_aniso_U_13
_atom_site_aniso_U_12
C1 0.0670(16) 0.0444(18) 0.0466(13) -0.0037(12) 0.0068(12) 0.0025(13)
C2 0.0536(13) 0.0425(15) 0.0516(13) -0.0057(12) 0.0106(10) -0.0024(11)
C3 0.0529(13) 0.0372(14) 0.0498(12) -0.0005(11) 0.0091(10) 0.0010(11)
C4 0.0513(13) 0.0408(15) 0.0524(13) 0.0059(11) 0.0052(11) 0.0044(11)
C5 0.0536(15) 0.065(2) 0.081(2) 0.0085(17) 0.0114(14) -0.0030(14)
C6 0.0532(14) 0.0519(19) 0.0573(14) -0.0117(13) 0.0076(11) 0.0039(13)
C12 0.077(3) 0.056(3) 0.101(4) 0.002(3) -0.004(3) 0.010(2)
C11 0.100(4) 0.072(4) 0.127(6) -0.002(4) -0.024(4) 0.012(4)
C10 0.075(4) 0.105(6) 0.103(6) 0.020(4) -0.009(3) 0.009(3)
C9 0.070(3) 0.111(7) 0.144(5) 0.004(4) -0.021(3) -0.005(4)
C8 0.058(3) 0.095(5) 0.087(4) -0.004(3) 0.009(3) 0.006(3)
C7 0.0551(15) 0.064(2) 0.064(2) -0.0089(18) 0.0032(14) 0.0053(15)
C13 0.0620(15) 0.0511(18) 0.0564(14) -0.0044(13) 0.0195(12) -0.0043(13)
C14 0.096(2) 0.055(2) 0.0727(19) 0.0067(16) 0.0163(18) -0.011(2)
C15 0.103(3) 0.074(3) 0.0663(19) 0.0160(18) 0.0197(18) 0.008(2)
C16 0.0594(14) 0.0378(15) 0.0519(13) -0.0008(11) 0.0128(11) 0.0060(12)
C17 0.128(3) 0.065(2) 0.071(2) -0.0089(18) 0.054(2) -0.002(2)
C18 0.0527(13) 0.0515(18) 0.0522(13) 0.0037(13) 0.0054(11) 0.0021(12)
C19 0.074(2) 0.111(4) 0.0604(18) -0.014(2) -0.0083(15) 0.002(2)
C20 0.079(3) 0.143(5) 0.093(3) -0.053(3) -0.009(2) -0.009(3)
N1 0.0575(12) 0.0450(14) 0.0539(12) -0.0043(10) -0.0014(10) -0.0032(11)
N2 0.0727(14) 0.0383(15) 0.0571(13) -0.0018(11) -0.0139(11) -0.0021(12)
N3 0.0488(12) 0.0527(16) 0.0646(13) -0.0106(12) 0.0093(10) -0.0036(11)
O1 0.0917(16) 0.0714(17) 0.0584(12) -0.0134(11) 0.0234(11) 0.0042(13)
O2 0.0604(11) 0.0510(13) 0.0782(13) -0.0053(11) -0.0038(10) -0.0006(10)
O3 0.0698(14) 0.0714(18) 0.0970(17) 0.0071(14) 0.0203(12) -0.0202(13)
O4 0.0732(12) 0.0471(13) 0.0696(12) 0.0026(10) 0.0154(10) -0.0054(10)
O5 0.0657(12) 0.0544(13) 0.0610(11) -0.0174(10) 0.0118(9) -0.0067(10)
O6 0.0848(14) 0.0536(14) 0.0661(12) -0.0058(11) 0.0330(11) -0.0046(11)
O7 0.0923(16) 0.0568(16) 0.0726(14) 0.0143(12) -0.0030(12) 0.0060(13)
O8 0.0677(12) 0.0630(16) 0.0566(11) -0.0086(10) -0.0060(9) -0.0029(11)
C7A 0.0551(15) 0.064(2) 0.064(2) -0.0089(18) 0.0032(14) 0.0053(15)
C12A 0.077(3) 0.056(3) 0.101(4) 0.002(3) -0.004(3) 0.010(2)
C11A 0.100(4) 0.072(4) 0.127(6) -0.002(4) -0.024(4) 0.012(4)
C10A 0.075(4) 0.105(6) 0.103(6) 0.020(4) -0.009(3) 0.009(3)
C9A 0.070(3) 0.111(7) 0.144(5) 0.004(4) -0.021(3) -0.005(4)
C8A 0.058(3) 0.095(5) 0.087(4) -0.004(3) 0.009(3) 0.006(3)

loop_
_atom_type_symbol
_atom_type_description
_atom_type_scat_dispersion_real
_atom_type_scat_dispersion_imag
_atom_type_scat_source
C C 0.0181 0.0091 'International Tables Vol C Tables 4.2.6.8 and 6.1.1.4'
H H 0.0000 0.0000 'International Tables Vol C Tables 4.2.6.8 and 6.1.1.4'
N N 0.0311 0.0180 'International Tables Vol C Tables 4.2.6.8 and 6.1.1.4'
O O 0.0492 0.0322 'International Tables Vol C Tables 4.2.6.8 and 6.1.1.4'

loop_
_geom_angle_atom_site_label_1
_geom_angle_atom_site_label_2
_geom_angle_atom_site_label_3
_geom_angle
_geom_angle_site_symmetry_1
_geom_angle_site_symmetry_3
_geom_angle_publ_flag
N1 C1 C2 105.5(2) . . ?
O1 C1 C2 127.8(3) . . ?
O1 C1 N1 126.7(3) . . ?
C3 C2 C1 101.6(2) . . ?
C3 C2 C13 112.6(2) . . ?
C13 C2 C1 109.0(2) . . ?
N3 C2 C1 110.9(2) . . ?
N3 C2 C3 114.8(2) . . ?
N3 C2 C13 107.9(2) . . ?
C4 C3 C2 110.7(2) . . ?
C4 C3 C16 130.2(3) . . ?
C16 C3 C2 119.1(2) . . ?
C3 C4 C5 132.5(3) . . ?
C3 C4 N1 109.0(3) . . ?
N1 C4 C5 118.5(3) . . ?
C4 C5 H5A 109.5 . . ?
C4 C5 H5B 109.5 . . ?
C4 C5 H5C 109.5 . . ?
H5A C5 H5B 109.5 . . ?
H5A C5 H5C 109.5 . . ?
H5B C5 H5C 109.5 . . ?
N3 C6 C7 118.6(3) . . ?
N3 C6 C7A 113.5(6) . . ?
O2 C6 C7 119.9(3) . . ?
O2 C6 N3 121.3(3) . . ?
O2 C6 C7A 125.0(6) . . ?
C11 C12 H12 120.0 . . ?
C11 C12 C7 120.0 . . ?
C7 C12 H12 120.0 . . ?
C12 C11 H11 120.0 . . ?
C10 C11 C12 120.0 . . ?
C10 C11 H11 120.0 . . ?
C11 C10 H10 120.0 . . ?
C11 C10 C9 120.0 . . ?
C9 C10 H10 120.0 . . ?
C10 C9 H9 120.0 . . ?
C8 C9 C10 120.0 . . ?
C8 C9 H9 120.0 . . ?
C9 C8 H8 120.0 . . ?
C9 C8 C7 120.0 . . ?
C7 C8 H8 120.0 . . ?
C12 C7 C6 116.5(3) . . ?
C8 C7 C6 123.5(3) . . ?
C8 C7 C12 120.0 . . ?
O3 C13 C2 123.0(3) . . ?
O3 C13 O4 126.7(3) . . ?
O4 C13 C2 110.2(3) . . ?
H14A C14 H14B 108.4 . . ?
C15 C14 H14A 110.1 . . ?
C15 C14 H14B 110.1 . . ?
O4 C14 H14A 110.1 . . ?
O4 C14 H14B 110.1 . . ?
O4 C14 C15 108.1(3) . . ?
C14 C15 H15A 109.5 . . ?
C14 C15 H15B 109.5 . . ?
C14 C15 H15C 109.5 . . ?
H15A C15 H15B 109.5 . . ?
H15A C15 H15C 109.5 . . ?
H15B C15 H15C 109.5 . . ?
O5 C16 C3 122.2(3) . . ?
O5 C16 O6 124.1(3) . . ?
O6 C16 C3 113.7(2) . . ?
H17A C17 H17B 109.5 . . ?
H17A C17 H17C 109.5 . . ?
H17B C17 H17C 109.5 . . ?
O6 C17 H17A 109.5 . . ?
O6 C17 H17B 109.5 . . ?
O6 C17 H17C 109.5 . . ?
O7 C18 N2 125.8(3) . . ?
O7 C18 O8 126.0(3) . . ?
O8 C18 N2 108.1(3) . . ?
H19A C19 H19B 108.5 . . ?
C20 C19 H19A 110.2 . . ?
C20 C19 H19B 110.2 . . ?
O8 C19 H19A 110.2 . . ?
O8 C19 H19B 110.2 . . ?
O8 C19 C20 107.6(4) . . ?
C19 C20 H20A 109.5 . . ?
C19 C20 H20B 109.5 . . ?
C19 C20 H20C 109.5 . . ?
H20A C20 H20B 109.5 . . ?
H20A C20 H20C 109.5 . . ?
H20B C20 H20C 109.5 . . ?
C1 N1 C4 113.0(2) . . ?
N2 N1 C1 122.2(3) . . ?
N2 N1 C4 123.0(3) . . ?
C18 N2 N1 118.5(3) . . ?
C18 N2 H2 118(3) . . ?
N1 N2 H2 118(3) . . ?
C2 N3 H3 118(2) . . ?
C6 N3 C2 120.7(2) . . ?
C6 N3 H3 120(2) . . ?
C13 O4 C14 116.4(3) . . ?
C16 O6 C17 115.5(3) . . ?
C18 O8 C19 116.0(3) . . ?
C12A C7A C6 117.4(8) . . ?
C12A C7A C8A 120.0 . . ?
C8A C7A C6 122.6(8) . . ?
C7A C12A H12A 120.0 . . ?
C11A C12A C7A 120.0 . . ?
C11A C12A H12A 120.0 . . ?
C12A C11A H11A 120.0 . . ?
C12A C11A C10A 120.0 . . ?
C10A C11A H11A 120.0 . . ?
C11A C10A H10A 120.0 . . ?
C9A C10A C11A 120.0 . . ?
C9A C10A H10A 120.0 . . ?
C10A C9A H9A 120.0 . . ?
C10A C9A C8A 120.0 . . ?
C8A C9A H9A 120.0 . . ?
C7A C8A H8A 120.0 . . ?
C9A C8A C7A 120.0 . . ?
C9A C8A H8A 120.0 . . ?

loop_
_geom_bond_atom_site_label_1
_geom_bond_atom_site_label_2
_geom_bond_distance
_geom_bond_site_symmetry_2
_geom_bond_publ_flag
C1 C2 1.554(4) . ?
C1 N1 1.381(4) . ?
C1 O1 1.192(4) . ?
C2 C3 1.513(4) . ?
C2 C13 1.532(4) . ?
C2 N3 1.447(4) . ?
C3 C4 1.345(4) . ?
C3 C16 1.463(4) . ?
C4 C5 1.482(4) . ?
C4 N1 1.396(4) . ?
C5 H5A 0.9600 . ?
C5 H5B 0.9600 . ?
C5 H5C 0.9600 . ?
C6 C7 1.527(4) . ?
C6 N3 1.344(4) . ?
C6 O2 1.222(4) . ?
C6 C7A 1.449(9) . ?
C12 H12 0.9300 . ?
C12 C11 1.3900 . ?
C12 C7 1.3900 . ?
C11 H11 0.9300 . ?
C11 C10 1.3900 . ?
C10 H10 0.9300 . ?
C10 C9 1.3900 . ?
C9 H9 0.9300 . ?
C9 C8 1.3900 . ?
C8 H8 0.9300 . ?
C8 C7 1.3900 . ?
C13 O3 1.195(4) . ?
C13 O4 1.312(4) . ?
C14 H14A 0.9700 . ?
C14 H14B 0.9700 . ?
C14 C15 1.485(6) . ?
C14 O4 1.450(4) . ?
C15 H15A 0.9600 . ?
C15 H15B 0.9600 . ?
C15 H15C 0.9600 . ?
C16 O5 1.203(4) . ?
C16 O6 1.331(4) . ?
C17 H17A 0.9600 . ?
C17 H17B 0.9600 . ?
C17 H17C 0.9600 . ?
C17 O6 1.455(4) . ?
C18 N2 1.360(4) . ?
C18 O7 1.194(4) . ?
C18 O8 1.337(4) . ?
C19 H19A 0.9700 . ?
C19 H19B 0.9700 . ?
C19 C20 1.488(7) . ?
C19 O8 1.446(4) . ?
C20 H20A 0.9600 . ?
C20 H20B 0.9600 . ?
C20 H20C 0.9600 . ?
N1 N2 1.381(3) . ?
N2 H2 0.87(6) . ?
N3 H3 0.85(2) . ?
C7A C12A 1.3900 . ?
C7A C8A 1.3900 . ?
C12A H12A 0.9300 . ?
C12A C11A 1.3900 . ?
C11A H11A 0.9300 . ?
C11A C10A 1.3900 . ?
C10A H10A 0.9300 . ?
C10A C9A 1.3900 . ?
C9A H9A 0.9300 . ?
C9A C8A 1.3900 . ?
C8A H8A 0.9300 . ?

loop_
_geom_hbond_atom_site_label_D
_geom_hbond_atom_site_label_H
_geom_hbond_atom_site_label_A
_geom_hbond_distance_DH
_geom_hbond_distance_HA
_geom_hbond_distance_DA
_geom_hbond_angle_DHA
_geom_hbond_site_symmetry_A
N2 H2 O5 0.87(6) 2.04(6) 2.859(4) 156(4) 4_655

loop_
_geom_torsion_atom_site_label_1
_geom_torsion_atom_site_label_2
_geom_torsion_atom_site_label_3
_geom_torsion_atom_site_label_4
_geom_torsion
_geom_torsion_site_symmetry_1
_geom_torsion_site_symmetry_2
_geom_torsion_site_symmetry_3
_geom_torsion_site_symmetry_4
_geom_torsion_publ_flag
C1 C2 C3 C4 1.7(3) . . . . ?
C1 C2 C3 C16 -179.3(2) . . . . ?
C1 C2 C13 O3 126.3(3) . . . . ?
C1 C2 C13 O4 -53.3(3) . . . . ?
C1 C2 N3 C6 46.9(4) . . . . ?
C1 N1 N2 C18 82.7(4) . . . . ?
C2 C1 N1 C4 4.5(3) . . . . ?
C2 C1 N1 N2 169.7(3) . . . . ?
C2 C3 C4 C5 -179.1(3) . . . . ?
C2 C3 C4 N1 0.9(3) . . . . ?
C2 C3 C16 O5 -6.9(4) . . . . ?
C2 C3 C16 O6 170.9(3) . . . . ?
C2 C13 O4 C14 -178.7(3) . . . . ?
C3 C2 C13 O3 -121.8(3) . . . . ?
C3 C2 C13 O4 58.5(3) . . . . ?
C3 C2 N3 C6 -67.4(3) . . . . ?
C3 C4 N1 C1 -3.6(3) . . . . ?
C3 C4 N1 N2 -168.6(3) . . . . ?
C3 C16 O6 C17 179.7(3) . . . . ?
C4 C3 C16 O5 171.9(3) . . . . ?
C4 C3 C16 O6 -10.3(4) . . . . ?
C4 N1 N2 C18 -113.5(3) . . . . ?
C5 C4 N1 C1 176.4(3) . . . . ?
C5 C4 N1 N2 11.3(4) . . . . ?
C6 C7A C12A C11A 179.1(12) . . . . ?
C6 C7A C8A C9A -179.0(13) . . . . ?
C12 C11 C10 C9 0.0 . . . . ?
C11 C12 C7 C6 178.2(5) . . . . ?
C11 C12 C7 C8 0.0 . . . . ?
C11 C10 C9 C8 0.0 . . . . ?
C10 C9 C8 C7 0.0 . . . . ?
C9 C8 C7 C6 -178.1(5) . . . . ?
C9 C8 C7 C12 0.0 . . . . ?
C7 C6 N3 C2 171.1(3) . . . . ?
C7 C12 C11 C10 0.0 . . . . ?
C13 C2 C3 C4 -114.7(3) . . . . ?
C13 C2 C3 C16 64.3(3) . . . . ?
C13 C2 N3 C6 166.2(3) . . . . ?
C15 C14 O4 C13 170.6(3) . . . . ?
C16 C3 C4 C5 2.0(5) . . . . ?
C16 C3 C4 N1 -178.0(3) . . . . ?
C20 C19 O8 C18 172.1(4) . . . . ?
N1 C1 C2 C3 -3.6(3) . . . . ?
N1 C1 C2 C13 115.4(3) . . . . ?
N1 C1 C2 N3 -126.0(3) . . . . ?
N2 C18 O8 C19 -175.9(3) . . . . ?
N3 C2 C3 C4 121.4(3) . . . . ?
N3 C2 C3 C16 -59.6(4) . . . . ?
N3 C2 C13 O3 5.8(4) . . . . ?
N3 C2 C13 O4 -173.8(2) . . . . ?
N3 C6 C7 C12 -163.1(3) . . . . ?
N3 C6 C7 C8 15.0(6) . . . . ?
N3 C6 C7A C12A 153.4(7) . . . . ?
N3 C6 C7A C8A -27.6(10) . . . . ?
O1 C1 C2 C3 178.9(3) . . . . ?
O1 C1 C2 C13 -62.1(4) . . . . ?
O1 C1 C2 N3 56.5(4) . . . . ?
O1 C1 N1 C4 -177.9(3) . . . . ?
O1 C1 N1 N2 -12.7(5) . . . . ?
O2 C6 C7 C12 13.6(5) . . . . ?
O2 C6 C7 C8 -168.3(4) . . . . ?
O2 C6 N3 C2 -5.5(4) . . . . ?
O2 C6 C7A C12A -21.4(12) . . . . ?
O2 C6 C7A C8A 157.6(6) . . . . ?
O3 C13 O4 C14 1.6(5) . . . . ?
O5 C16 O6 C17 -2.5(4) . . . . ?
O7 C18 N2 N1 13.1(5) . . . . ?
O7 C18 O8 C19 0.7(5) . . . . ?
O8 C18 N2 N1 -170.3(3) . . . . ?
C7A C6 N3 C2 179.5(7) . . . . ?
C7A C12A C11A C10A 0.0 . . . . ?
C12A C7A C8A C9A 0.0 . . . . ?
C12A C11A C10A C9A 0.0 . . . . ?
C11A C10A C9A C8A 0.0 . . . . ?
C10A C9A C8A C7A 0.0 . . . . ?
C8A C7A C12A C11A 0.0 . . . . ?
